data_7211587
loop_
_publ_author_name
'DeBurgomaster, Paul'
'Ouellette, Wayne'
'Liu, Hongxue'
'O'Connor, Charles J.'
'Zubieta, Jon'

_publ_section_title
;
 Hydrothermal chemistry of vanadium oxides with aromatic di- and
 tri-phosphonates in the presence of secondary metal copper(II) cationic
 complex subunits
;
_journal_issue 2
_journal_name_full CrystEngComm
_journal_page_first 446
_journal_paper_doi 10.1039/b910641c
_journal_volume 12
_journal_year 2010
_chemical_formula_moiety 'C26 H22 CU2 F2 N6 O10 P2 V2'
_chemical_formula_sum 'C26 H22 Cu2 F2 N6 O10 P2 V2'
_chemical_formula_weight 907.40
_chemical_name_systematic
;
?
;
_space_group_IT_number 14
_symmetry_cell_setting monoclinic
_symmetry_space_group_name_Hall '-P 2yn'
_symmetry_space_group_name_H-M 'P 1 21/n 1'
_atom_sites_solution_hydrogens geom
_atom_sites_solution_primary direct
_atom_sites_solution_secondary difmap
_audit_creation_method SHELXL-97
_cell_angle_alpha 90.00
_cell_angle_beta 90.38(3)
_cell_angle_gamma 90.00
_cell_formula_units_Z 2
_cell_length_a 10.893(2)
_cell_length_b 8.7599(18)
_cell_length_c 16.069(3)
_cell_measurement_reflns_used 3737
_cell_measurement_temperature 90(2)
_cell_measurement_theta_max 28.09
_cell_measurement_theta_min 2.65
_cell_volume 1533.3(5)
_computing_cell_refinement 'Bruker SMART (Bruker, 2002)'
_computing_data_collection 'Bruker SMART (Bruker, 2002)'
_computing_data_reduction 'Bruker SAINT (Bruker, 2002)'
_computing_molecular_graphics 'CrystalMaker (Palmer, 2006)'
_computing_publication_material 'Bruker SHELXTL (Bruker, 2002)'
_computing_structure_refinement 'SHELXL-97 (Sheldrick, 1997)'
_computing_structure_solution 'SHELXS-97 (Sheldrick, 1997)'
_diffrn_ambient_temperature 90(2)
_diffrn_detector_area_resol_mean 512
_diffrn_measured_fraction_theta_full 0.998
_diffrn_measured_fraction_theta_max 0.998
_diffrn_measurement_device_type 'Bruker APEX CCD area detector'
_diffrn_measurement_method 'Phi and omega scans'
_diffrn_radiation_monochromator graphite
_diffrn_radiation_probe x-ray
_diffrn_radiation_type MoK\a
_diffrn_radiation_wavelength 0.71073
_diffrn_reflns_av_R_equivalents 0.0443
_diffrn_reflns_av_sigmaI/netI 0.0414
_diffrn_reflns_limit_h_max 14
_diffrn_reflns_limit_h_min -14
_diffrn_reflns_limit_k_max 11
_diffrn_reflns_limit_k_min -11
_diffrn_reflns_limit_l_max 21
_diffrn_reflns_limit_l_min -21
_diffrn_reflns_number 14897
_diffrn_reflns_theta_full 28.09
_diffrn_reflns_theta_max 28.09
_diffrn_reflns_theta_min 2.65
_diffrn_source 'fine-focus sealed tube'
_diffrn_standards_decay_% 0.001
_exptl_absorpt_coefficient_mu 2.144
_exptl_absorpt_correction_T_max 0.8472
_exptl_absorpt_correction_T_min 0.5656
_exptl_absorpt_correction_type multi-scan
_exptl_absorpt_process_details 'SADABS SHELXL-97 (Sheldrick, 1997)'
_exptl_crystal_colour green
_exptl_crystal_density_diffrn 1.965
_exptl_crystal_density_method 'not measured'
_exptl_crystal_description plate
_exptl_crystal_F_000 904
_exptl_crystal_size_max 0.30
_exptl_crystal_size_mid 0.08
_exptl_crystal_size_min 0.08
_refine_diff_density_max 0.797
_refine_diff_density_min -0.585
_refine_diff_density_rms 0.123
_refine_ls_extinction_method none
_refine_ls_goodness_of_fit_ref 1.041
_refine_ls_hydrogen_treatment constr
_refine_ls_matrix_type full
_refine_ls_number_parameters 226
_refine_ls_number_reflns 3737
_refine_ls_number_restraints 0
_refine_ls_restrained_S_all 1.041
_refine_ls_R_factor_all 0.0523
_refine_ls_R_factor_gt 0.0396
_refine_ls_shift/su_max 0.001
_refine_ls_shift/su_mean 0.000
_refine_ls_structure_factor_coef Fsqd
_refine_ls_weighting_details 'calc w=1/[\s^2^(Fo^2^)+(0.0586P)^2^+1.4096P] where P=(Fo^2^+2Fc^2^)/3'
_refine_ls_weighting_scheme calc
_refine_ls_wR_factor_gt 0.1008
_refine_ls_wR_factor_ref 0.1065
_reflns_number_gt 3028
_reflns_number_total 3737
_reflns_threshold_expression >2sigma(I)
_cod_data_source_file b910641c.txt
_cod_data_source_block 11
_cod_depositor_comments
;
The following automatic conversions were performed:

'_symmetry_cell_setting' value 'Monoclinic' changed to 'monoclinic'
according to /home/saulius/struct/CIF-dictionaries/cif_core.dic
dictionary named 'cif_core.dic' version 2.4.2 from 2011-04-26.

Automatic conversion script
Id: cif_fix_values 1891 2012-01-12 08:04:46Z andrius 
;
_cod_original_sg_symbol_Hall -P2yn
_cod_original_sg_symbol_H-M P2(1)/n
_cod_database_code 7211587

loop_
_symmetry_equiv_pos_as_xyz
'x, y, z'
'-x+1/2, y+1/2, -z+1/2'
'-x, -y, -z'
'x-1/2, -y-1/2, z-1/2'

loop_
_atom_site_label
_atom_site_type_symbol
_atom_site_fract_x
_atom_site_fract_y
_atom_site_fract_z
_atom_site_U_iso_or_equiv
_atom_site_adp_type
_atom_site_occupancy
_atom_site_symmetry_multiplicity
_atom_site_calc_flag
_atom_site_refinement_flags
Cu1 Cu 0.52340(3) 0.29957(4) 0.16124(2) 0.01458(12) Uani 1 1 d .
V1 V 0.82043(5) 0.51195(6) 0.22571(3) 0.01433(14) Uani 1 1 d .
P1 P 0.61278(7) 0.33347(9) 0.34012(4) 0.01167(17) Uani 1 1 d .
F1 F 0.67956(17) 0.4794(2) 0.15862(11) 0.0223(4) Uani 1 1 d .
O1 O 0.50839(19) 0.3488(3) 0.27727(12) 0.0154(4) Uani 1 1 d .
O2 O 0.6440(2) 0.1674(2) 0.36250(13) 0.0168(5) Uani 1 1 d .
O3 O 0.7276(2) 0.4186(3) 0.31473(13) 0.0208(5) Uani 1 1 d .
O4 O 0.9186(2) 0.3835(3) 0.20385(15) 0.0323(6) Uani 1 1 d .
O5 O 0.6163(3) 0.1288(4) 0.20257(15) 0.0506(10) Uani 1 1 d .
N1 N 0.5482(2) 0.2334(3) 0.04479(15) 0.0139(5) Uani 1 1 d .
N2 N 0.3740(2) 0.4210(3) 0.13344(16) 0.0164(5) Uani 1 1 d .
N3 N 0.3795(3) 0.3702(3) -0.01136(16) 0.0204(6) Uani 1 1 d .
H3' H 0.3442 0.3936 -0.0576 0.025 Uiso 1 1 calc R
C1 C 0.5352(3) 0.3479(3) 0.50731(18) 0.0144(6) Uani 1 1 d .
H1 H 0.5588 0.2463 0.5123 0.017 Uiso 1 1 calc R
C2 C 0.5536(3) 0.4252(3) 0.43224(17) 0.0121(6) Uani 1 1 d .
C3 C 0.5182(3) 0.5784(3) 0.42584(18) 0.0147(6) Uani 1 1 d .
H3 H 0.5305 0.6310 0.3763 0.018 Uiso 1 1 calc R
C4 C 0.6440(3) 0.1373(4) 0.0298(2) 0.0212(7) Uani 1 1 d .
H4 H 0.6921 0.1064 0.0747 0.025 Uiso 1 1 calc R
C5 C 0.6734(3) 0.0838(4) -0.0477(2) 0.0240(7) Uani 1 1 d .
H5 H 0.7404 0.0196 -0.0552 0.029 Uiso 1 1 calc R
C6 C 0.5996(3) 0.1284(4) -0.1154(2) 0.0225(7) Uani 1 1 d .
H6 H 0.6167 0.0940 -0.1688 0.027 Uiso 1 1 calc R
C7 C 0.5027(3) 0.2230(4) -0.1015(2) 0.0202(7) Uani 1 1 d .
H7 H 0.4525 0.2530 -0.1456 0.024 Uiso 1 1 calc R
C8 C 0.4787(3) 0.2752(3) -0.02048(19) 0.0146(6) Uani 1 1 d .
C9 C 0.3258(3) 0.4349(4) 0.05655(19) 0.0161(6) Uani 1 1 d .
C10 C 0.2171(3) 0.5180(4) 0.0418(2) 0.0211(7) Uani 1 1 d .
H10 H 0.1859 0.5275 -0.0120 0.025 Uiso 1 1 calc R
C11 C 0.1582(3) 0.5840(4) 0.1065(2) 0.0257(7) Uani 1 1 d .
H11 H 0.0854 0.6373 0.0976 0.031 Uiso 1 1 calc R
C12 C 0.2071(3) 0.5716(4) 0.1863(2) 0.0278(8) Uani 1 1 d .
H12 H 0.1682 0.6166 0.2314 0.033 Uiso 1 1 calc R
C13 C 0.3136(3) 0.4916(4) 0.1967(2) 0.0251(8) Uani 1 1 d .
H13 H 0.3469 0.4849 0.2500 0.030 Uiso 1 1 calc R

loop_
_atom_site_aniso_label
_atom_site_aniso_U_11
_atom_site_aniso_U_22
_atom_site_aniso_U_33
_atom_site_aniso_U_23
_atom_site_aniso_U_13
_atom_site_aniso_U_12
Cu1 0.0164(2) 0.0180(2) 0.00925(19) -0.00083(13) -0.00116(13) 0.00362(15)
V1 0.0167(3) 0.0160(3) 0.0103(2) 0.00216(19) 0.00170(19) -0.0026(2)
P1 0.0123(4) 0.0154(4) 0.0074(3) -0.0009(3) 0.0010(3) -0.0001(3)
F1 0.0185(9) 0.0344(11) 0.0139(9) 0.0070(8) -0.0043(7) -0.0072(8)
O1 0.0149(10) 0.0232(11) 0.0081(10) -0.0026(8) -0.0003(8) 0.0024(9)
O2 0.0241(12) 0.0181(11) 0.0082(10) -0.0008(8) 0.0026(8) 0.0057(9)
O3 0.0179(11) 0.0354(14) 0.0092(10) 0.0026(9) 0.0014(8) -0.0100(10)
O4 0.0319(14) 0.0414(16) 0.0238(13) 0.0121(11) 0.0094(11) 0.0159(12)
O5 0.099(3) 0.0457(18) 0.0072(11) -0.0062(11) -0.0093(14) 0.0567(18)
N1 0.0143(12) 0.0183(13) 0.0092(12) -0.0003(9) -0.0002(9) 0.0012(10)
N2 0.0167(13) 0.0205(14) 0.0120(12) 0.0003(10) 0.0001(10) 0.0031(11)
N3 0.0236(14) 0.0266(15) 0.0109(12) -0.0018(11) -0.0066(10) 0.0093(12)
C1 0.0171(15) 0.0119(14) 0.0142(14) -0.0007(11) 0.0002(11) -0.0013(11)
C2 0.0111(13) 0.0160(14) 0.0093(13) -0.0029(11) -0.0007(10) -0.0026(11)
C3 0.0185(15) 0.0154(14) 0.0102(13) 0.0024(11) 0.0002(11) -0.0031(12)
C4 0.0210(16) 0.0277(18) 0.0148(15) 0.0017(13) -0.0006(12) 0.0079(14)
C5 0.0238(17) 0.0298(19) 0.0184(16) -0.0016(13) 0.0018(13) 0.0103(14)
C6 0.0278(18) 0.0274(18) 0.0123(15) -0.0036(13) 0.0007(13) 0.0023(14)
C7 0.0247(17) 0.0231(17) 0.0128(15) -0.0004(12) -0.0048(12) 0.0029(13)
C8 0.0150(14) 0.0152(15) 0.0136(14) 0.0009(11) -0.0003(11) 0.0002(11)
C9 0.0140(14) 0.0173(15) 0.0170(15) 0.0008(12) 0.0002(11) 0.0007(12)
C10 0.0183(16) 0.0244(17) 0.0205(16) 0.0018(13) -0.0042(13) 0.0030(13)
C11 0.0193(17) 0.0308(19) 0.0270(18) 0.0051(14) 0.0005(14) 0.0093(14)
C12 0.0299(19) 0.034(2) 0.0198(17) 0.0025(14) 0.0084(14) 0.0148(16)
C13 0.0296(19) 0.033(2) 0.0133(15) 0.0030(13) 0.0030(13) 0.0105(15)

loop_
_atom_type_symbol
_atom_type_description
_atom_type_scat_dispersion_real
_atom_type_scat_dispersion_imag
_atom_type_scat_source
C C 0.0033 0.0016 'International Tables Vol C Tables 4.2.6.8 and 6.1.1.4'
H H 0.0000 0.0000 'International Tables Vol C Tables 4.2.6.8 and 6.1.1.4'
N N 0.0061 0.0033 'International Tables Vol C Tables 4.2.6.8 and 6.1.1.4'
O O 0.0106 0.0060 'International Tables Vol C Tables 4.2.6.8 and 6.1.1.4'
F F 0.0171 0.0103 'International Tables Vol C Tables 4.2.6.8 and 6.1.1.4'
P P 0.1023 0.0942 'International Tables Vol C Tables 4.2.6.8 and 6.1.1.4'
V V 0.3005 0.5294 'International Tables Vol C Tables 4.2.6.8 and 6.1.1.4'
Cu Cu 0.3201 1.2651 'International Tables Vol C Tables 4.2.6.8 and 6.1.1.4'

loop_
_geom_angle_atom_site_label_1
_geom_angle_atom_site_label_2
_geom_angle_atom_site_label_3
_geom_angle
_geom_angle_site_symmetry_1
_geom_angle_site_symmetry_3
O5 Cu1 O1 83.54(10) . .
O5 Cu1 N1 91.39(10) . .
O1 Cu1 N1 174.92(10) . .
O5 Cu1 N2 156.99(14) . .
O1 Cu1 N2 91.32(10) . .
N1 Cu1 N2 93.47(11) . .
O5 Cu1 F1 98.65(13) . .
O1 Cu1 F1 86.11(8) . .
N1 Cu1 F1 94.42(9) . .
N2 Cu1 F1 103.38(9) . .
O4 V1 O5 107.94(18) . 2_655
O4 V1 F1 108.12(13) . .
O5 V1 F1 143.88(16) 2_655 .
O4 V1 O3 102.64(12) . .
O5 V1 O3 87.98(11) 2_655 .
F1 V1 O3 86.08(9) . .
O4 V1 O2 101.00(11) . 2_655
O5 V1 O2 89.46(11) 2_655 2_655
F1 V1 O2 81.92(9) . 2_655
O3 V1 O2 155.85(10) . 2_655
O3 P1 O1 113.10(13) . .
O3 P1 O2 110.34(14) . .
O1 P1 O2 113.72(13) . .
O3 P1 C2 107.54(13) . .
O1 P1 C2 103.61(13) . .
O2 P1 C2 108.00(13) . .
V1 F1 Cu1 133.20(9) . .
P1 O1 Cu1 123.77(13) . .
P1 O2 V1 121.41(12) . 2_645
P1 O3 V1 147.41(14) . .
V1 O5 Cu1 157.08(15) 2_645 .
C8 N1 C4 117.3(3) . .
C8 N1 Cu1 125.5(2) . .
C4 N1 Cu1 117.2(2) . .
C9 N2 C13 117.2(3) . .
C9 N2 Cu1 124.6(2) . .
C13 N2 Cu1 118.2(2) . .
C9 N3 C8 132.8(3) . .
C9 N3 H3' 113.6 . .
C8 N3 H3' 113.6 . .
C3 C1 C2 120.4(3) 3_666 .
C3 C1 H1 119.8 3_666 .
C2 C1 H1 119.8 . .
C1 C2 C3 119.1(3) . .
C1 C2 P1 123.0(2) . .
C3 C2 P1 117.8(2) . .
C1 C3 C2 120.5(3) 3_666 .
C1 C3 H3 119.8 3_666 .
C2 C3 H3 119.8 . .
N1 C4 C5 123.8(3) . .
N1 C4 H4 118.1 . .
C5 C4 H4 118.1 . .
C4 C5 C6 118.2(3) . .
C4 C5 H5 120.9 . .
C6 C5 H5 120.9 . .
C7 C6 C5 118.9(3) . .
C7 C6 H6 120.5 . .
C5 C6 H6 120.5 . .
C6 C7 C8 119.9(3) . .
C6 C7 H7 120.0 . .
C8 C7 H7 120.0 . .
N1 C8 N3 121.5(3) . .
N1 C8 C7 121.9(3) . .
N3 C8 C7 116.6(3) . .
N2 C9 N3 122.0(3) . .
N2 C9 C10 121.6(3) . .
N3 C9 C10 116.4(3) . .
C11 C10 C9 119.6(3) . .
C11 C10 H10 120.2 . .
C9 C10 H10 120.2 . .
C10 C11 C12 119.6(3) . .
C10 C11 H11 120.2 . .
C12 C11 H11 120.2 . .
C13 C12 C11 118.3(3) . .
C13 C12 H12 120.9 . .
C11 C12 H12 120.9 . .
N2 C13 C12 123.7(3) . .
N2 C13 H13 118.1 . .
C12 C13 H13 118.1 . .

loop_
_geom_bond_atom_site_label_1
_geom_bond_atom_site_label_2
_geom_bond_distance
_geom_bond_site_symmetry_2
Cu1 O5 1.922(3) .
Cu1 O1 1.922(2) .
Cu1 N1 1.979(2) .
Cu1 N2 1.993(3) .
Cu1 F1 2.3192(19) .
V1 O4 1.593(3) .
V1 O5 1.686(2) 2_655
V1 F1 1.891(2) .
V1 O3 1.938(2) .
V1 O2 2.005(2) 2_655
P1 O3 1.514(2) .
P1 O1 1.522(2) .
P1 O2 1.536(2) .
P1 C2 1.807(3) .
O2 V1 2.005(2) 2_645
O5 V1 1.685(2) 2_645
N1 C8 1.340(4) .
N1 C4 1.364(4) .
N2 C9 1.345(4) .
N2 C13 1.363(4) .
N3 C9 1.365(4) .
N3 C8 1.372(4) .
N3 H3' 0.8600 .
C1 C3 1.384(4) 3_666
C1 C2 1.399(4) .
C1 H1 0.9300 .
C2 C3 1.400(4) .
C3 C1 1.384(4) 3_666
C3 H3 0.9300 .
C4 C5 1.371(5) .
C4 H4 0.9300 .
C5 C6 1.403(5) .
C5 H5 0.9300 .
C6 C7 1.361(5) .
C6 H6 0.9300 .
C7 C8 1.406(4) .
C7 H7 0.9300 .
C9 C10 1.409(4) .
C10 C11 1.355(5) .
C10 H10 0.9300 .
C11 C12 1.389(5) .
C11 H11 0.9300 .
C12 C13 1.365(5) .
C12 H12 0.9300 .
C13 H13 0.9300 .

loop_
_geom_torsion_atom_site_label_1
_geom_torsion_atom_site_label_2
_geom_torsion_atom_site_label_3
_geom_torsion_atom_site_label_4
_geom_torsion
_geom_torsion_site_symmetry_1
_geom_torsion_site_symmetry_4
O4 V1 F1 Cu1 73.60(17) . .
O5 V1 F1 Cu1 -109.6(2) 2_655 .
O3 V1 F1 Cu1 -28.42(15) . .
O2 V1 F1 Cu1 172.59(15) 2_655 .
O5 Cu1 F1 V1 -32.75(16) . .
O1 Cu1 F1 V1 50.11(15) . .
N1 Cu1 F1 V1 -124.83(15) . .
N2 Cu1 F1 V1 140.54(15) . .
O3 P1 O1 Cu1 54.4(2) . .
O2 P1 O1 Cu1 -72.45(18) . .
C2 P1 O1 Cu1 170.56(15) . .
O5 Cu1 O1 P1 40.81(19) . .
N1 Cu1 O1 P1 37.8(12) . .
N2 Cu1 O1 P1 -161.69(17) . .
F1 Cu1 O1 P1 -58.36(16) . .
O3 P1 O2 V1 -75.43(17) . 2_645
O1 P1 O2 V1 52.88(18) . 2_645
C2 P1 O2 V1 167.28(14) . 2_645
O1 P1 O3 V1 -19.7(3) . .
O2 P1 O3 V1 108.9(3) . .
C2 P1 O3 V1 -133.5(3) . .
O4 V1 O3 P1 -99.2(3) . .
O5 V1 O3 P1 152.9(3) 2_655 .
F1 V1 O3 P1 8.5(3) . .
O2 V1 O3 P1 68.7(4) 2_655 .
O1 Cu1 O5 V1 3.5(6) . 2_645
N1 Cu1 O5 V1 -176.8(6) . 2_645
N2 Cu1 O5 V1 -74.6(8) . 2_645
F1 Cu1 O5 V1 88.5(7) . 2_645
O5 Cu1 N1 C8 159.4(3) . .
O1 Cu1 N1 C8 162.4(10) . .
N2 Cu1 N1 C8 1.9(3) . .
F1 Cu1 N1 C8 -101.8(3) . .
O5 Cu1 N1 C4 -20.6(3) . .
O1 Cu1 N1 C4 -17.6(13) . .
N2 Cu1 N1 C4 -178.1(2) . .
F1 Cu1 N1 C4 78.2(2) . .
O5 Cu1 N2 C9 -102.0(3) . .
O1 Cu1 N2 C9 -178.5(3) . .
N1 Cu1 N2 C9 -0.2(3) . .
F1 Cu1 N2 C9 95.2(3) . .
O5 Cu1 N2 C13 75.9(4) . .
O1 Cu1 N2 C13 -0.6(3) . .
N1 Cu1 N2 C13 177.7(3) . .
F1 Cu1 N2 C13 -86.9(3) . .
C3 C1 C2 C3 0.4(5) 3_666 .
C3 C1 C2 P1 -175.6(2) 3_666 .
O3 P1 C2 C1 -122.6(3) . .
O1 P1 C2 C1 117.4(3) . .
O2 P1 C2 C1 -3.5(3) . .
O3 P1 C2 C3 61.4(3) . .
O1 P1 C2 C3 -58.6(3) . .
O2 P1 C2 C3 -179.5(2) . .
C1 C2 C3 C1 -0.4(5) . 3_666
P1 C2 C3 C1 175.8(2) . 3_666
C8 N1 C4 C5 0.9(5) . .
Cu1 N1 C4 C5 -179.1(3) . .
N1 C4 C5 C6 -1.0(6) . .
C4 C5 C6 C7 0.2(5) . .
C5 C6 C7 C8 0.5(5) . .
C4 N1 C8 N3 179.3(3) . .
Cu1 N1 C8 N3 -0.7(4) . .
C4 N1 C8 C7 -0.1(5) . .
Cu1 N1 C8 C7 179.9(2) . .
C9 N3 C8 N1 -3.4(6) . .
C9 N3 C8 C7 176.0(3) . .
C6 C7 C8 N1 -0.6(5) . .
C6 C7 C8 N3 180.0(3) . .
C13 N2 C9 N3 179.3(3) . .
Cu1 N2 C9 N3 -2.7(4) . .
C13 N2 C9 C10 -0.4(5) . .
Cu1 N2 C9 C10 177.5(2) . .
C8 N3 C9 N2 5.3(6) . .
C8 N3 C9 C10 -175.0(3) . .
N2 C9 C10 C11 -0.9(5) . .
N3 C9 C10 C11 179.3(3) . .
C9 C10 C11 C12 1.3(5) . .
C10 C11 C12 C13 -0.4(6) . .
C9 N2 C13 C12 1.5(5) . .
Cu1 N2 C13 C12 -176.6(3) . .
C11 C12 C13 N2 -1.1(6) . .
